data_4116857
loop_
_publ_author_name
'Chuo Chen'
'Mark E. Layton'
'Matthew D. Shair'

_publ_section_title
;
 Stereospecific Synthesis of the CP-263,114 Core Structure
;
_journal_name_full 'Journal of the American Chemical Society'
_journal_page_first 10784
_journal_page_last 10785
_journal_paper_doi 10.1021/ja982581m
_journal_volume 120
_journal_year 1998
_chemical_formula_sum 'C18 H30 O3'
_chemical_formula_weight 294.42
_chemical_name_systematic
;
 ?
;
_space_group_IT_number 14
_symmetry_cell_setting monoclinic
_symmetry_space_group_name_Hall '-P 2ybc'
_symmetry_space_group_name_H-M 'P 1 21/c 1'
_atom_sites_solution_hydrogens geom
_atom_sites_solution_primary direct
_atom_sites_solution_secondary difmap
_audit_creation_method SHELXL-97
_cell_angle_alpha 90.00
_cell_angle_beta 94.986(2)
_cell_angle_gamma 90.00
_cell_formula_units_Z 4
_cell_length_a 16.3130(6)
_cell_length_b 9.7590(3)
_cell_length_c 11.3006(4)
_cell_measurement_reflns_used 76
_cell_measurement_temperature 213(2)
_cell_measurement_theta_max 19.03
_cell_measurement_theta_min 0.00
_cell_volume 1792.23(11)
_computing_cell_refinement 'SMART (Bruker, V4.050, 1995)'
_computing_data_collection 'ASTRO (Bruker, V4.050, 1995)'
_computing_data_reduction 'SAINT (Bruker, V5.A06, 1997)'
_computing_molecular_graphics 'SHELXTL (Bruker, 1998, ver 5.10)'
_computing_publication_material 'CIFTAB (Sheldrick, 1993)'
_computing_structure_refinement 'SHELXL-97 (Sheldrick, 1997)'
_computing_structure_solution 'SHELXS-97 (Sheldrick, 1990)'
_diffrn_ambient_temperature 213(2)
_diffrn_measured_fraction_theta_full 0.976
_diffrn_measured_fraction_theta_max 0.976
_diffrn_measurement_method '\w, 0.3 deg'
_diffrn_radiation_monochromator graphite
_diffrn_radiation_source 'fine-focus sealed tube'
_diffrn_radiation_type MoK\a
_diffrn_radiation_wavelength 0.71073
_diffrn_reflns_av_R_equivalents 0.0487
_diffrn_reflns_av_sigmaI/netI 0.0864
_diffrn_reflns_limit_h_max 21
_diffrn_reflns_limit_h_min -19
_diffrn_reflns_limit_k_max 11
_diffrn_reflns_limit_k_min -12
_diffrn_reflns_limit_l_max 15
_diffrn_reflns_limit_l_min -13
_diffrn_reflns_number 11549
_diffrn_reflns_theta_full 28.26
_diffrn_reflns_theta_max 28.26
_diffrn_reflns_theta_min 2.43
_diffrn_standards_decay_% <1
_diffrn_standards_interval_count 0
_diffrn_standards_number 0
_exptl_absorpt_coefficient_mu 0.072
_exptl_absorpt_correction_type none
_exptl_crystal_colour colorless
_exptl_crystal_density_diffrn 1.091
_exptl_crystal_description needles
_exptl_crystal_F_000 648
_exptl_crystal_size_max 0.05
_exptl_crystal_size_mid 0.1
_exptl_crystal_size_min 0.2
_refine_diff_density_max 0.162
_refine_diff_density_min -0.163
_refine_diff_density_rms 0.035
_refine_ls_extinction_coef 0.0143(9)
_refine_ls_extinction_expression Fc^*^=kFc[1+0.001xFc^2^\l^3^/sin(2\q)]^-1/4^
_refine_ls_extinction_method SHELXL
_refine_ls_goodness_of_fit_ref 1.167
_refine_ls_hydrogen_treatment mixed
_refine_ls_matrix_type full
_refine_ls_number_parameters 191
_refine_ls_number_reflns 4331
_refine_ls_number_restraints 0
_refine_ls_restrained_S_all 1.167
_refine_ls_R_factor_all 0.1147
_refine_ls_R_factor_gt 0.0454
_refine_ls_shift/su_max 0.002
_refine_ls_shift/su_mean 0.000
_refine_ls_structure_factor_coef Fsqd
_refine_ls_weighting_details 'calc w=1/[\s^2^(Fo^2^)+(0.0161P)^2^+0.0000P] where P=(Fo^2^+2Fc^2^)/3'
_refine_ls_weighting_scheme calc
_refine_ls_wR_factor_gt 0.0791
_refine_ls_wR_factor_ref 0.0847
_reflns_number_gt 2041
_reflns_number_total 4331
_reflns_threshold_expression >2sigma(I)
_cod_data_source_file ja982581m.cif
_cod_data_source_block ms01
_cod_original_cell_volume 1792.2(1)
_cod_database_code 4116857

loop_
_symmetry_equiv_pos_as_xyz
'x, y, z'
'-x, y+1/2, -z+1/2'
'-x, -y, -z'
'x, -y-1/2, z-1/2'

loop_
_atom_site_label
_atom_site_type_symbol
_atom_site_fract_x
_atom_site_fract_y
_atom_site_fract_z
_atom_site_U_iso_or_equiv
_atom_site_adp_type
_atom_site_occupancy
_atom_site_symmetry_multiplicity
_atom_site_calc_flag
_atom_site_refinement_flags
O1 O 0.06247(6) 0.20019(11) 0.10986(8) 0.0526(3) Uani 1 1 d .
O2 O 0.22248(7) 0.43343(11) 0.05320(9) 0.0567(3) Uani 1 1 d .
O3 O 0.13588(7) 0.58654(11) 0.11970(8) 0.0531(3) Uani 1 1 d .
C1 C 0.09330(10) 0.17071(15) 0.20831(13) 0.0405(4) Uani 1 1 d .
C2 C 0.16574(9) 0.07184(15) 0.22033(12) 0.0439(4) Uani 1 1 d .
H2A H 0.1477 -0.0178 0.1888 0.053 Uiso 1 1 calc R
H2B H 0.1839 0.0602 0.3047 0.053 Uiso 1 1 calc R
C3 C 0.23900(9) 0.12172(16) 0.15412(12) 0.0396(4) Uani 1 1 d .
H3A H 0.2153 0.1693 0.0817 0.048 Uiso 1 1 calc R
C4 C 0.29375(9) 0.22821(15) 0.22662(12) 0.0376(4) Uani 1 1 d .
H4A H 0.3222 0.2856 0.1707 0.045 Uiso 1 1 calc R
C5 C 0.23773(9) 0.31818(15) 0.29191(12) 0.0376(4) Uani 1 1 d .
H5A H 0.2391 0.2999 0.3737 0.045 Uiso 1 1 calc R
C6 C 0.18635(9) 0.41929(15) 0.25515(11) 0.0339(4) Uani 1 1 d .
C7 C 0.12157(9) 0.46502(16) 0.33450(12) 0.0418(4) Uani 1 1 d .
H7A H 0.1093 0.5622 0.3202 0.050 Uiso 1 1 calc R
H7B H 0.1429 0.4546 0.4178 0.050 Uiso 1 1 calc R
C8 C 0.04179(9) 0.38088(17) 0.31142(12) 0.0447(4) Uani 1 1 d .
H8A H 0.0038 0.4057 0.3705 0.054 Uiso 1 1 calc R
H8B H 0.0154 0.4042 0.2328 0.054 Uiso 1 1 calc R
C9 C 0.05753(9) 0.22661(16) 0.31737(12) 0.0454(4) Uani 1 1 d .
H9A H 0.0955 0.2066 0.3873 0.054 Uiso 1 1 calc R
H9B H 0.0056 0.1794 0.3274 0.054 Uiso 1 1 calc R
C10 C 0.28812(10) 0.00046(16) 0.11249(13) 0.0555(5) Uani 1 1 d .
H10A H 0.2513 -0.0626 0.0679 0.083 Uiso 1 1 calc R
H10B H 0.3151 -0.0463 0.1809 0.083 Uiso 1 1 calc R
H10C H 0.3292 0.0332 0.0622 0.083 Uiso 1 1 calc R
C11 C 0.18524(10) 0.47619(16) 0.13251(14) 0.0402(4) Uani 1 1 d .
C12 C 0.12966(12) 0.65018(18) 0.00366(13) 0.0732(6) Uani 1 1 d .
H12A H 0.0928 0.7282 0.0035 0.110 Uiso 1 1 calc R
H12B H 0.1083 0.5844 -0.0555 0.110 Uiso 1 1 calc R
H12C H 0.1837 0.6806 -0.0148 0.110 Uiso 1 1 calc R
C13 C 0.35869(9) 0.16255(15) 0.31607(13) 0.0459(4) Uani 1 1 d .
H13A H 0.3305 0.1077 0.3728 0.055 Uiso 1 1 calc R
H13B H 0.3928 0.1003 0.2732 0.055 Uiso 1 1 calc R
C14 C 0.41431(9) 0.26562(16) 0.38447(13) 0.0510(5) Uani 1 1 d .
H14A H 0.4442 0.3181 0.3281 0.061 Uiso 1 1 calc R
H14B H 0.3801 0.3301 0.4250 0.061 Uiso 1 1 calc R
C15 C 0.47595(9) 0.20009(16) 0.47562(14) 0.0543(5) Uani 1 1 d .
H15A H 0.4459 0.1457 0.5305 0.065 Uiso 1 1 calc R
H15B H 0.5107 0.1371 0.4346 0.065 Uiso 1 1 calc R
C16 C 0.53073(10) 0.30070(17) 0.54687(14) 0.0603(5) Uani 1 1 d .
H16A H 0.5593 0.3571 0.4917 0.072 Uiso 1 1 calc R
H16B H 0.4959 0.3618 0.5898 0.072 Uiso 1 1 calc R
C17 C 0.59401(12) 0.23677(19) 0.63505(17) 0.0825(7) Uani 1 1 d .
H17A H 0.5657 0.1781 0.6889 0.099 Uiso 1 1 calc R
H17B H 0.6301 0.1781 0.5920 0.099 Uiso 1 1 calc R
C18 C 0.64617(13) 0.3381(2) 0.70775(18) 0.1094(9) Uani 1 1 d .
H18A H 0.6852 0.2894 0.7621 0.164 Uiso 1 1 calc R
H18B H 0.6113 0.3951 0.7526 0.164 Uiso 1 1 calc R
H18C H 0.6757 0.3952 0.6555 0.164 Uiso 1 1 calc R

loop_
_atom_site_aniso_label
_atom_site_aniso_U_11
_atom_site_aniso_U_22
_atom_site_aniso_U_33
_atom_site_aniso_U_23
_atom_site_aniso_U_13
_atom_site_aniso_U_12
O1 0.0476(8) 0.0722(9) 0.0361(6) -0.0022(6) -0.0077(6) 0.0030(6)
O2 0.0696(8) 0.0595(8) 0.0433(6) 0.0082(6) 0.0183(6) 0.0225(7)
O3 0.0660(8) 0.0540(8) 0.0400(6) 0.0124(6) 0.0088(6) 0.0243(7)
C1 0.0360(10) 0.0447(10) 0.0404(9) 0.0001(8) 0.0009(8) -0.0080(8)
C2 0.0488(11) 0.0418(10) 0.0403(9) -0.0011(8) -0.0002(8) -0.0008(9)
C3 0.0445(10) 0.0414(10) 0.0330(8) 0.0003(7) 0.0038(8) 0.0064(8)
C4 0.0329(10) 0.0431(10) 0.0364(8) 0.0058(7) 0.0011(7) 0.0048(8)
C5 0.0355(10) 0.0451(10) 0.0310(8) -0.0002(7) -0.0033(7) -0.0021(8)
C6 0.0336(10) 0.0372(10) 0.0301(8) -0.0020(7) -0.0022(7) 0.0003(8)
C7 0.0464(11) 0.0461(10) 0.0320(8) 0.0000(7) -0.0014(8) 0.0086(8)
C8 0.0384(11) 0.0604(12) 0.0354(9) 0.0002(8) 0.0033(8) 0.0063(9)
C9 0.0370(10) 0.0563(12) 0.0436(9) 0.0010(8) 0.0075(8) -0.0049(9)
C10 0.0602(12) 0.0525(12) 0.0532(10) -0.0073(9) 0.0021(9) 0.0135(9)
C11 0.0390(11) 0.0396(11) 0.0412(10) 0.0004(8) -0.0007(8) 0.0028(8)
C12 0.0997(17) 0.0713(14) 0.0506(11) 0.0272(10) 0.0174(11) 0.0371(12)
C13 0.0391(10) 0.0467(11) 0.0513(10) 0.0020(8) 0.0009(8) 0.0066(8)
C14 0.0416(11) 0.0495(11) 0.0600(11) 0.0054(9) -0.0070(9) 0.0040(9)
C15 0.0403(11) 0.0539(12) 0.0661(11) 0.0053(9) -0.0098(9) 0.0006(9)
C16 0.0493(12) 0.0574(12) 0.0709(12) 0.0152(10) -0.0139(10) -0.0024(10)
C17 0.0693(14) 0.0678(14) 0.1024(15) 0.0250(12) -0.0392(13) -0.0153(11)
C18 0.112(2) 0.0824(16) 0.1205(18) 0.0377(14) -0.0640(16) -0.0389(14)

loop_
_atom_type_symbol
_atom_type_description
_atom_type_scat_dispersion_real
_atom_type_scat_dispersion_imag
_atom_type_scat_source
C C 0.0033 0.0016 'International Tables Vol C Tables 4.2.6.8 and 6.1.1.4'
H H 0.0000 0.0000 'International Tables Vol C Tables 4.2.6.8 and 6.1.1.4'
O O 0.0106 0.0060 'International Tables Vol C Tables 4.2.6.8 and 6.1.1.4'

loop_
_geom_angle_atom_site_label_1
_geom_angle_atom_site_label_2
_geom_angle_atom_site_label_3
_geom_angle
C11 O3 C12 115.82(12)
O1 C1 C9 120.20(14)
O1 C1 C2 119.21(13)
C9 C1 C2 120.53(13)
C1 C2 C3 112.63(12)
C10 C3 C2 110.76(13)
C10 C3 C4 112.79(12)
C2 C3 C4 112.88(11)
C5 C4 C13 109.47(11)
C5 C4 C3 107.59(11)
C13 C4 C3 113.49(12)
C6 C5 C4 131.97(13)
C5 C6 C11 121.33(14)
C5 C6 C7 119.03(12)
C11 C6 C7 119.25(13)
C6 C7 C8 111.45(12)
C9 C8 C7 112.41(13)
C1 C9 C8 113.29(12)
O2 C11 O3 122.35(14)
O2 C11 C6 126.74(14)
O3 C11 C6 110.91(14)
C14 C13 C4 113.88(13)
C15 C14 C13 113.42(13)
C16 C15 C14 114.47(14)
C17 C16 C15 115.00(14)
C18 C17 C16 114.35(16)

loop_
_geom_bond_atom_site_label_1
_geom_bond_atom_site_label_2
_geom_bond_distance
O1 C1 1.2151(15)
O2 C11 1.2004(16)
O3 C11 1.3449(17)
O3 C12 1.4465(16)
C1 C9 1.5106(19)
C1 C2 1.522(2)
C2 C3 1.543(2)
C3 C10 1.526(2)
C3 C4 1.5562(19)
C4 C5 1.5059(19)
C4 C13 1.5390(18)
C5 C6 1.3373(18)
C6 C11 1.4917(19)
C6 C7 1.5116(18)
C7 C8 1.5417(19)
C8 C9 1.528(2)
C13 C14 1.5201(18)
C14 C15 1.5169(18)
C15 C16 1.512(2)
C16 C17 1.506(2)
C17 C18 1.502(2)

loop_
_geom_torsion_atom_site_label_1
_geom_torsion_atom_site_label_2
_geom_torsion_atom_site_label_3
_geom_torsion_atom_site_label_4
_geom_torsion
O1 C1 C2 C3 57.73(18)
C9 C1 C2 C3 -125.06(14)
C1 C2 C3 C10 -150.57(12)
C1 C2 C3 C4 81.87(15)
C10 C3 C4 C5 -163.65(12)
C2 C3 C4 C5 -37.17(16)
C10 C3 C4 C13 -42.38(16)
C2 C3 C4 C13 84.10(15)
C13 C4 C5 C6 161.67(15)
C3 C4 C5 C6 -74.6(2)
C4 C5 C6 C11 -9.1(2)
C4 C5 C6 C7 163.61(14)
C5 C6 C7 C8 -88.53(15)
C11 C6 C7 C8 84.38(16)
C6 C7 C8 C9 52.17(16)
O1 C1 C9 C8 -48.4(2)
C2 C1 C9 C8 134.42(14)
C7 C8 C9 C1 -76.34(15)
C12 O3 C11 O2 0.6(2)
C12 O3 C11 C6 -179.71(13)
C5 C6 C11 O2 6.7(2)
C7 C6 C11 O2 -166.04(15)
C5 C6 C11 O3 -172.97(13)
C7 C6 C11 O3 14.28(18)
C5 C4 C13 C14 -61.67(16)
C3 C4 C13 C14 178.12(12)
C4 C13 C14 C15 177.83(13)
C13 C14 C15 C16 -178.66(14)
C14 C15 C16 C17 -178.17(16)
C15 C16 C17 C18 -178.19(17)
